data_7232355
loop_
_publ_author_name
'Bhowal, Rohit'
'Biswas, Suprakash'
'Adiyeri Saseendran, Devi Prasad'
'Koner, Apurba L.'
'Chopra, Deepak'

_publ_section_title
;
 Tuning the solid-state emission by co-crystallization through \s- and
 \p-hole directed intermolecular interactions
;
_journal_issue 12
_journal_name_full CrystEngComm
_journal_page_first 1940
_journal_paper_doi 10.1039/C8CE02118J
_journal_volume 21
_journal_year 2019
_chemical_formula_moiety 'C30 H16 F4 I2 N4'
_chemical_formula_sum 'C30 H16 F4 I2 N4'
_chemical_formula_weight 762.27
_chemical_name_common 'Benzocinnoline + 1,4-Diiodotetrafluorobenzene'
_chemical_name_systematic 'Benzocinnoline + 1,4-Diiodotetrafluorobenzene'
_space_group_crystal_system monoclinic
_space_group_IT_number 14
_space_group_name_Hall '-P 2ybc'
_space_group_name_H-M_alt 'P 1 21/c 1'
_symmetry_space_group_name_Hall '-P 2ybc'
_symmetry_space_group_name_H-M 'P 1 21/c 1'
_atom_sites_solution_hydrogens geom
_audit_creation_method SHELXL-2016/6
_audit_update_record
;
2018-11-20 deposited with the CCDC.
2019-02-12 downloaded from the CCDC.
;
_cell_angle_alpha 90
_cell_angle_beta 97.82(2)
_cell_angle_gamma 90
_cell_formula_units_Z 4
_cell_length_a 26.714(9)
_cell_length_b 13.423(4)
_cell_length_c 7.556(3)
_cell_measurement_reflns_used 9081
_cell_measurement_temperature 298(2)
_cell_measurement_theta_max 28.77
_cell_measurement_theta_min 2.73
_cell_volume 2684.2(16)
_computing_cell_refinement 'Bruker SAINT'
_computing_data_collection 'Bruker APEX2'
_computing_data_reduction 'Bruker SAINT'
_computing_molecular_graphics 'Bruker SHELXTL'
_computing_publication_material 'Bruker SHELXTL'
_computing_structure_refinement 'SHELXL-2016/6 (Sheldrick, 2016)'
_computing_structure_solution 'SHELXT 2014/5 (Sheldrick, 2014)'
_diffrn_ambient_temperature 298(2)
_diffrn_measured_fraction_theta_full 0.999
_diffrn_measured_fraction_theta_max 0.992
_diffrn_measurement_device_type 'Bruker APEX-II CCD'
_diffrn_measurement_method '\f and \w scans'
_diffrn_radiation_type MoK\a
_diffrn_radiation_wavelength 0.71073
_diffrn_reflns_av_R_equivalents 0.1748
_diffrn_reflns_av_unetI/netI 0.1811
_diffrn_reflns_Laue_measured_fraction_full 0.999
_diffrn_reflns_Laue_measured_fraction_max 0.992
_diffrn_reflns_limit_h_max 37
_diffrn_reflns_limit_h_min -37
_diffrn_reflns_limit_k_max 19
_diffrn_reflns_limit_k_min -19
_diffrn_reflns_limit_l_max 10
_diffrn_reflns_limit_l_min -10
_diffrn_reflns_number 40215
_diffrn_reflns_point_group_measured_fraction_full 0.999
_diffrn_reflns_point_group_measured_fraction_max 0.992
_diffrn_reflns_theta_full 25.242
_diffrn_reflns_theta_max 30.421
_diffrn_reflns_theta_min 2.161
_exptl_absorpt_coefficient_mu 2.399
_exptl_absorpt_correction_T_max 0.7460
_exptl_absorpt_correction_T_min 0.4668
_exptl_absorpt_correction_type multi-scan
_exptl_absorpt_process_details 'SADABS 2014/5'
_exptl_crystal_colour Colourless
_exptl_crystal_density_diffrn 1.886
_exptl_crystal_description Rod
_exptl_crystal_F_000 1464
_exptl_crystal_preparation Luminescent
_exptl_crystal_recrystallization_method 'Re-crystallisation from solvent: Acetonitrile'
_exptl_crystal_size_max 0.200
_exptl_crystal_size_mid 0.020
_exptl_crystal_size_min 0.020
_refine_diff_density_max 0.603
_refine_diff_density_min -1.098
_refine_diff_density_rms 0.143
_refine_ls_extinction_method none
_refine_ls_goodness_of_fit_ref 0.994
_refine_ls_hydrogen_treatment constr
_refine_ls_matrix_type full
_refine_ls_number_parameters 361
_refine_ls_number_reflns 8066
_refine_ls_number_restraints 0
_refine_ls_restrained_S_all 0.994
_refine_ls_R_factor_all 0.2393
_refine_ls_R_factor_gt 0.0909
_refine_ls_shift/su_max 0.001
_refine_ls_shift/su_mean 0.000
_refine_ls_structure_factor_coef Fsqd
_refine_ls_weighting_details 'w=1/[\s^2^(Fo^2^)+(0.0742P)^2^] where P=(Fo^2^+2Fc^2^)/3'
_refine_ls_weighting_scheme calc
_refine_ls_wR_factor_gt 0.1611
_refine_ls_wR_factor_ref 0.2157
_reflns_Friedel_coverage 0.000
_reflns_number_gt 3066
_reflns_number_total 8066
_reflns_threshold_expression 'I > 2\s(I)'
_cod_data_source_file c8ce02118j2.cif
_cod_data_source_block shelx_CCDC4
_cod_depositor_comments 'Adding full bibliography for 7232351--7232356.cif.'
_cod_original_cell_volume 2684.1(15)
_cod_database_code 7232355
_shelx_shelxl_version_number 2016/6
_shelx_space_group_comment
;
The symmetry employed for this shelxl refinement is uniquely defined
by the following loop, which should always be used as a source of
symmetry information in preference to the above space-group names.
They are only intended as comments.
;
_shelx_estimated_absorpt_t_min 0.645
_shelx_estimated_absorpt_t_max 0.954

loop_
_space_group_symop_operation_xyz
'x, y, z'
'-x, y+1/2, -z+1/2'
'-x, -y, -z'
'x, -y-1/2, z-1/2'

loop_
_atom_site_label
_atom_site_type_symbol
_atom_site_fract_x
_atom_site_fract_y
_atom_site_fract_z
_atom_site_U_iso_or_equiv
_atom_site_adp_type
_atom_site_occupancy
_atom_site_site_symmetry_order
_atom_site_calc_flag
_atom_site_refinement_flags_posn
_atom_site_refinement_flags_adp
I1 I 0.84323(3) 0.91066(5) 0.60841(8) 0.0604(2) Uani 1 1 d . .
I2 I 0.67242(3) 0.52214(5) 0.36761(9) 0.0698(3) Uani 1 1 d . .
F1 F 0.8530(2) 0.6711(4) 0.6411(7) 0.0739(16) Uani 1 1 d . .
F2 F 0.7876(2) 0.5257(4) 0.5517(8) 0.0771(17) Uani 1 1 d . .
F3 F 0.6653(2) 0.7609(5) 0.3129(9) 0.0839(17) Uani 1 1 d . .
F4 F 0.7310(2) 0.9059(4) 0.4054(8) 0.0782(17) Uani 1 1 d . .
N1 N 0.8995(3) 1.0888(6) 0.7111(10) 0.064(2) Uani 1 1 d . .
N2 N 0.9446(3) 1.0906(6) 0.6650(11) 0.064(2) Uani 1 1 d . .
N3 N 0.5971(4) 0.3606(7) 0.2895(11) 0.071(2) Uani 1 1 d . .
N4 N 0.5553(4) 0.3930(6) 0.2073(12) 0.067(2) Uani 1 1 d . .
C1 C 0.8742(4) 1.1759(7) 0.7405(11) 0.052(2) Uani 1 1 d . .
C2 C 0.8257(4) 1.1652(8) 0.7890(13) 0.068(3) Uani 1 1 d . .
H2 H 0.811886 1.102338 0.800925 0.081 Uiso 1 1 calc R U
C3 C 0.7992(4) 1.2490(9) 0.8183(13) 0.075(3) Uani 1 1 d . .
H3 H 0.767140 1.242549 0.852255 0.090 Uiso 1 1 calc R U
C4 C 0.8184(5) 1.3423(9) 0.7990(12) 0.070(3) Uani 1 1 d . .
H4 H 0.798680 1.397909 0.815052 0.084 Uiso 1 1 calc R U
C5 C 0.8657(4) 1.3548(8) 0.7570(12) 0.067(3) Uani 1 1 d . .
H5 H 0.878928 1.418564 0.750297 0.081 Uiso 1 1 calc R U
C6 C 0.8949(4) 1.2708(7) 0.7234(10) 0.051(2) Uani 1 1 d . .
C7 C 0.9447(4) 1.2732(7) 0.6759(11) 0.054(2) Uani 1 1 d . .
C8 C 0.9729(4) 1.3600(7) 0.6513(12) 0.065(3) Uani 1 1 d . .
H8 H 0.958809 1.422293 0.666672 0.078 Uiso 1 1 calc R U
C9 C 1.0204(4) 1.3538(10) 0.6052(14) 0.075(3) Uani 1 1 d . .
H9 H 1.038437 1.411944 0.591892 0.090 Uiso 1 1 calc R U
C10 C 1.0423(4) 1.2624(10) 0.5778(13) 0.076(3) Uani 1 1 d . .
H10 H 1.074531 1.258991 0.544721 0.091 Uiso 1 1 calc R U
C11 C 1.0161(4) 1.1787(8) 0.6000(13) 0.067(3) Uani 1 1 d . .
H11 H 1.030780 1.117305 0.582403 0.081 Uiso 1 1 calc R U
C12 C 0.9678(4) 1.1817(7) 0.6485(11) 0.056(2) Uani 1 1 d . .
C13 C 0.6075(4) 0.2604(8) 0.3072(12) 0.059(2) Uani 1 1 d . .
C14 C 0.6547(5) 0.2333(10) 0.4016(14) 0.079(3) Uani 1 1 d . .
H14 H 0.676778 0.281912 0.453560 0.095 Uiso 1 1 calc R U
C15 C 0.6676(5) 0.1357(10) 0.4158(15) 0.080(3) Uani 1 1 d . .
H15 H 0.699449 0.118031 0.472606 0.095 Uiso 1 1 calc R U
C16 C 0.6344(6) 0.0621(10) 0.3475(16) 0.090(4) Uani 1 1 d . .
H16 H 0.643579 -0.004450 0.363696 0.108 Uiso 1 1 calc R U
C17 C 0.5876(4) 0.0859(9) 0.2554(13) 0.073(3) Uani 1 1 d . .
H17 H 0.565885 0.035921 0.206258 0.088 Uiso 1 1 calc R U
C18 C 0.5729(4) 0.1876(7) 0.2365(12) 0.055(2) Uani 1 1 d . .
C19 C 0.5261(4) 0.2227(7) 0.1475(12) 0.057(2) Uani 1 1 d . .
C20 C 0.4859(4) 0.1618(8) 0.0752(13) 0.068(3) Uani 1 1 d . .
H20 H 0.488677 0.092911 0.084373 0.081 Uiso 1 1 calc R U
C21 C 0.4421(5) 0.2045(11) -0.0097(14) 0.084(3) Uani 1 1 d . .
H21 H 0.415825 0.163528 -0.059939 0.100 Uiso 1 1 calc R U
C22 C 0.4363(5) 0.3068(11) -0.0216(15) 0.081(3) Uani 1 1 d . .
H22 H 0.406504 0.333636 -0.080413 0.097 Uiso 1 1 calc R U
C23 C 0.4735(4) 0.3677(9) 0.0511(13) 0.070(3) Uani 1 1 d . .
H23 H 0.469776 0.436568 0.044130 0.084 Uiso 1 1 calc R U
C24 C 0.5188(4) 0.3239(8) 0.1391(12) 0.059(2) Uani 1 1 d . .
C25 C 0.7945(4) 0.7937(7) 0.5266(12) 0.054(2) Uani 1 1 d . .
C26 C 0.8070(3) 0.6960(7) 0.5585(12) 0.054(2) Uani 1 1 d . .
C27 C 0.7724(4) 0.6194(7) 0.5116(12) 0.056(2) Uani 1 1 d . .
C28 C 0.7239(4) 0.6384(7) 0.4305(11) 0.052(2) Uani 1 1 d . .
C29 C 0.7119(4) 0.7344(7) 0.3945(12) 0.057(2) Uani 1 1 d . .
C30 C 0.7461(4) 0.8115(7) 0.4432(12) 0.059(2) Uani 1 1 d . .

loop_
_atom_site_aniso_label
_atom_site_aniso_U_11
_atom_site_aniso_U_22
_atom_site_aniso_U_33
_atom_site_aniso_U_23
_atom_site_aniso_U_13
_atom_site_aniso_U_12
I1 0.0634(5) 0.0571(4) 0.0610(4) -0.0021(3) 0.0094(3) -0.0088(3)
I2 0.0705(5) 0.0645(5) 0.0745(5) -0.0091(3) 0.0107(4) -0.0141(3)
F1 0.064(4) 0.070(4) 0.084(4) 0.011(3) -0.006(3) 0.008(3)
F2 0.086(4) 0.047(3) 0.095(4) 0.012(3) 0.002(3) 0.002(3)
F3 0.060(4) 0.079(4) 0.108(4) 0.001(3) -0.008(4) 0.004(3)
F4 0.077(4) 0.043(3) 0.112(5) 0.006(3) 0.003(4) 0.006(3)
N1 0.075(6) 0.050(5) 0.069(5) -0.004(4) 0.012(5) -0.005(4)
N2 0.060(6) 0.055(5) 0.077(5) 0.000(4) 0.010(5) 0.001(4)
N3 0.075(7) 0.066(6) 0.074(6) 0.007(5) 0.015(5) -0.013(5)
N4 0.065(6) 0.058(5) 0.076(5) 0.009(4) 0.006(5) 0.001(5)
C1 0.063(7) 0.050(6) 0.043(5) -0.007(4) 0.003(5) 0.000(5)
C2 0.073(8) 0.063(7) 0.067(6) -0.010(5) 0.013(6) 0.000(6)
C3 0.072(7) 0.090(9) 0.070(7) 0.008(6) 0.027(6) 0.000(7)
C4 0.082(8) 0.069(8) 0.063(6) 0.004(5) 0.019(6) 0.015(6)
C5 0.085(8) 0.062(7) 0.054(6) -0.001(5) 0.002(6) -0.002(6)
C6 0.069(7) 0.047(6) 0.036(4) -0.001(4) -0.002(4) 0.003(5)
C7 0.059(6) 0.057(6) 0.044(5) 0.003(4) 0.006(5) -0.004(5)
C8 0.080(8) 0.058(6) 0.054(5) 0.000(5) 0.001(5) -0.011(6)
C9 0.065(8) 0.090(9) 0.068(7) -0.009(6) -0.002(6) -0.023(7)
C10 0.054(7) 0.115(10) 0.057(6) 0.006(6) 0.005(5) -0.010(7)
C11 0.066(7) 0.074(7) 0.061(6) 0.009(5) 0.004(5) -0.004(6)
C12 0.064(7) 0.060(7) 0.041(5) 0.002(4) -0.008(5) -0.001(5)
C13 0.055(7) 0.069(7) 0.057(6) 0.003(5) 0.020(5) 0.000(5)
C14 0.082(9) 0.095(10) 0.063(6) 0.010(6) 0.018(6) 0.000(7)
C15 0.060(8) 0.091(10) 0.089(8) 0.023(7) 0.013(6) 0.010(7)
C16 0.112(11) 0.090(9) 0.073(7) 0.023(7) 0.030(8) 0.044(9)
C17 0.081(8) 0.076(8) 0.064(6) 0.007(6) 0.015(6) 0.005(6)
C18 0.048(6) 0.069(7) 0.052(5) 0.002(5) 0.016(5) -0.003(5)
C19 0.059(7) 0.063(7) 0.051(5) 0.000(5) 0.017(5) -0.016(5)
C20 0.079(8) 0.065(7) 0.060(6) 0.009(5) 0.013(6) 0.000(6)
C21 0.085(9) 0.112(11) 0.055(6) -0.011(6) 0.013(6) -0.015(8)
C22 0.064(8) 0.105(11) 0.077(7) 0.014(7) 0.018(6) 0.014(7)
C23 0.072(8) 0.072(7) 0.069(7) 0.007(6) 0.018(6) -0.001(6)
C24 0.058(7) 0.064(7) 0.055(5) 0.005(5) 0.008(5) 0.001(5)
C25 0.049(6) 0.056(6) 0.055(5) 0.005(4) 0.003(5) -0.001(5)
C26 0.043(6) 0.059(6) 0.057(5) 0.006(5) -0.003(5) 0.008(5)
C27 0.068(7) 0.049(6) 0.055(5) 0.003(4) 0.016(5) 0.006(5)
C28 0.053(6) 0.050(6) 0.054(5) 0.002(4) 0.010(5) -0.004(5)
C29 0.058(7) 0.058(7) 0.052(5) -0.001(4) -0.001(5) 0.003(5)
C30 0.074(7) 0.045(6) 0.061(6) -0.002(4) 0.019(5) -0.001(5)

loop_
_atom_type_symbol
_atom_type_description
_atom_type_scat_dispersion_real
_atom_type_scat_dispersion_imag
_atom_type_scat_source
C C 0.0033 0.0016 'International Tables Vol C Tables 4.2.6.8 and 6.1.1.4'
H H 0.0000 0.0000 'International Tables Vol C Tables 4.2.6.8 and 6.1.1.4'
N N 0.0061 0.0033 'International Tables Vol C Tables 4.2.6.8 and 6.1.1.4'
F F 0.0171 0.0103 'International Tables Vol C Tables 4.2.6.8 and 6.1.1.4'
I I -0.4742 1.8119 'International Tables Vol C Tables 4.2.6.8 and 6.1.1.4'

loop_
_geom_angle_atom_site_label_1
_geom_angle_atom_site_label_2
_geom_angle_atom_site_label_3
_geom_angle
N2 N1 C1 121.2(8)
N1 N2 C12 118.9(8)
N4 N3 C13 122.0(9)
N3 N4 C24 118.3(8)
N1 C1 C6 123.2(9)
N1 C1 C2 116.4(9)
C6 C1 C2 120.5(9)
C3 C2 C1 118.5(10)
C3 C2 H2 120.7
C1 C2 H2 120.7
C2 C3 C4 121.8(11)
C2 C3 H3 119.1
C4 C3 H3 119.1
C5 C4 C3 120.9(10)
C5 C4 H4 119.6
C3 C4 H4 119.6
C4 C5 C6 119.9(10)
C4 C5 H5 120.0
C6 C5 H5 120.0
C1 C6 C5 118.3(9)
C1 C6 C7 115.8(8)
C5 C6 C7 125.8(9)
C12 C7 C8 116.8(9)
C12 C7 C6 117.5(9)
C8 C7 C6 125.7(9)
C9 C8 C7 120.9(10)
C9 C8 H8 119.6
C7 C8 H8 119.6
C8 C9 C10 121.2(11)
C8 C9 H9 119.4
C10 C9 H9 119.4
C11 C10 C9 118.9(11)
C11 C10 H10 120.6
C9 C10 H10 120.6
C10 C11 C12 121.7(11)
C10 C11 H11 119.1
C12 C11 H11 119.1
N2 C12 C11 116.2(9)
N2 C12 C7 123.3(9)
C11 C12 C7 120.4(9)
N3 C13 C18 122.2(10)
N3 C13 C14 117.1(10)
C18 C13 C14 120.7(10)
C15 C14 C13 119.4(12)
C15 C14 H14 120.3
C13 C14 H14 120.3
C14 C15 C16 121.2(12)
C14 C15 H15 119.4
C16 C15 H15 119.4
C15 C16 C17 120.9(12)
C15 C16 H16 119.5
C17 C16 H16 119.5
C16 C17 C18 119.3(11)
C16 C17 H17 120.3
C18 C17 H17 120.3
C13 C18 C19 116.2(9)
C13 C18 C17 118.3(10)
C19 C18 C17 125.4(9)
C24 C19 C20 117.6(10)
C24 C19 C18 117.4(9)
C20 C19 C18 124.9(10)
C21 C20 C19 119.8(10)
C21 C20 H20 120.1
C19 C20 H20 120.1
C20 C21 C22 121.4(11)
C20 C21 H21 119.3
C22 C21 H21 119.3
C23 C22 C21 120.5(12)
C23 C22 H22 119.7
C21 C22 H22 119.7
C22 C23 C24 118.2(11)
C22 C23 H23 120.9
C24 C23 H23 120.9
C19 C24 N4 123.7(9)
C19 C24 C23 122.4(10)
N4 C24 C23 113.9(10)
C26 C25 C30 116.0(8)
C26 C25 I1 122.9(7)
C30 C25 I1 121.0(7)
F1 C26 C25 120.5(8)
F1 C26 C27 117.9(8)
C25 C26 C27 121.5(9)
F2 C27 C28 120.6(9)
F2 C27 C26 117.5(9)
C28 C27 C26 121.8(9)
C29 C28 C27 116.7(9)
C29 C28 I2 122.5(7)
C27 C28 I2 120.8(7)
C28 C29 F3 121.4(9)
C28 C29 C30 121.8(9)
F3 C29 C30 116.8(9)
F4 C30 C25 119.6(8)
F4 C30 C29 118.3(9)
C25 C30 C29 122.0(9)

loop_
_geom_bond_atom_site_label_1
_geom_bond_atom_site_label_2
_geom_bond_distance
I1 C25 2.079(9)
I2 C28 2.091(9)
F1 C26 1.341(10)
F2 C27 1.345(10)
F3 C29 1.358(11)
F4 C30 1.348(10)
N1 N2 1.298(11)
N1 C1 1.383(11)
N2 C12 1.384(12)
N3 N4 1.279(11)
N3 C13 1.375(12)
N4 C24 1.392(12)
C1 C6 1.402(12)
C1 C2 1.403(13)
C2 C3 1.363(14)
C2 H2 0.9300
C3 C4 1.369(14)
C3 H3 0.9300
C4 C5 1.355(14)
C4 H4 0.9300
C5 C6 1.413(13)
C5 H5 0.9300
C6 C7 1.425(13)
C7 C12 1.401(13)
C7 C8 1.414(13)
C8 C9 1.363(15)
C8 H8 0.9300
C9 C10 1.387(15)
C9 H9 0.9300
C10 C11 1.345(14)
C10 H10 0.9300
C11 C12 1.391(14)
C11 H11 0.9300
C13 C18 1.399(13)
C13 C14 1.411(14)
C14 C15 1.355(16)
C14 H14 0.9300
C15 C16 1.381(18)
C15 H15 0.9300
C16 C17 1.383(16)
C16 H16 0.9300
C17 C18 1.422(14)
C17 H17 0.9300
C18 C19 1.418(13)
C19 C24 1.372(13)
C19 C20 1.401(13)
C20 C21 1.380(15)
C20 H20 0.9300
C21 C22 1.383(16)
C21 H21 0.9300
C22 C23 1.345(15)
C22 H22 0.9300
C23 C24 1.426(14)
C23 H23 0.9300
C25 C26 1.367(12)
C25 C30 1.380(13)
C26 C27 1.396(13)
C27 C28 1.380(13)
C28 C29 1.347(12)
C29 C30 1.397(13)
